data_4343276
loop_
_publ_author_name
'Kershaw Cook, Laurence J.'
'Thorp-Greenwood, Flora L'
'Comyn, Tim P.'
'Cespedes, Oscar'
'Chastanet, Guillaume'
'Halcrow, Malcolm A.'

_publ_section_title
;
 Unexpected Spin-Crossover and a Low-Pressure Phase Change in an
 Iron(II)/Dipyrazolylpyridine Complex Exhibiting a High-Spin Jahn-Teller
 Distortion.
;
_journal_issue 13
_journal_name_full 'Inorganic chemistry'
_journal_page_first 6319
_journal_page_last 6330
_journal_paper_doi 10.1021/acs.inorgchem.5b00614
_journal_volume 54
_journal_year 2015
_chemical_formula_moiety 'C24 H22 Fe N14, 2[Cl O4], 4[C H3 N O2]'
_chemical_formula_sum 'C28 H34 Cl2 Fe N14 O16'
_chemical_formula_weight 949.44
_chemical_name_systematic
; 
Bis-[4-methyl-2,6-di{pyrazol-1-yl}pyridine]iron(II) diperchlorate
tetrakis-nitromethane solvate
;
_space_group_IT_number 120
_symmetry_cell_setting tetragonal
_symmetry_space_group_name_Hall 'I -4 -2c'
_symmetry_space_group_name_H-M 'I -4 c 2'
_atom_sites_solution_hydrogens geom
_atom_sites_solution_primary direct
_atom_sites_solution_secondary difmap
_audit_creation_method SHELXL-97
_cell_angle_alpha 90.00
_cell_angle_beta 90.00
_cell_angle_gamma 90.00
_cell_formula_units_Z 4
_cell_length_a 16.3995(3)
_cell_length_b 16.3995(3)
_cell_length_c 14.9340(7)
_cell_measurement_reflns_used 28479
_cell_measurement_temperature 150(2)
_cell_measurement_theta_max 36.31
_cell_measurement_theta_min 2.48
_cell_volume 4016.4(2)
_computing_cell_refinement 'APEX 2 software, Bruker Nonius 2004'
_computing_data_collection 'APEX 2 software, Bruker Nonius 2004'
_computing_data_reduction 'SAINT, Bruker Nonius 2004'
_computing_molecular_graphics 'X-SEED (Barbour, 2001)'
_computing_publication_material 'local program'
_computing_structure_refinement 'SHELXL-97 (Sheldrick, 1997)'
_computing_structure_solution 'SHELXS-97 (Sheldrick, 1990)'
_diffrn_ambient_temperature 150(2)
_diffrn_detector_area_resol_mean '120 microns'
_diffrn_measured_fraction_theta_full 0.998
_diffrn_measured_fraction_theta_max 0.998
_diffrn_measurement_device_type 'Bruker X8 Apex diffractometer'
_diffrn_measurement_method 'Rotation images'
_diffrn_radiation_monochromator graphite
_diffrn_radiation_source 'rotating anode'
_diffrn_radiation_type MoK\a
_diffrn_radiation_wavelength 0.71073
_diffrn_reflns_av_R_equivalents 0.0204
_diffrn_reflns_av_sigmaI/netI 0.0200
_diffrn_reflns_limit_h_max 26
_diffrn_reflns_limit_h_min -27
_diffrn_reflns_limit_k_max 18
_diffrn_reflns_limit_k_min -26
_diffrn_reflns_limit_l_max 24
_diffrn_reflns_limit_l_min -24
_diffrn_reflns_number 28479
_diffrn_reflns_theta_full 36.31
_diffrn_reflns_theta_max 36.31
_diffrn_reflns_theta_min 2.48
_diffrn_standards_decay_% 0
_diffrn_standards_interval_count 0
_diffrn_standards_interval_time 0
_diffrn_standards_number 0
_exptl_absorpt_coefficient_mu 0.596
_exptl_absorpt_correction_T_max 0.804
_exptl_absorpt_correction_T_min 0.767
_exptl_absorpt_correction_type multi-scan
_exptl_absorpt_process_details
;
Sheldrick, G. M. (2002). SADABS v. 2.03. University of 
G/ottingen, Germany.
;
_exptl_crystal_colour brown
_exptl_crystal_density_diffrn 1.570
_exptl_crystal_density_method 'not measured'
_exptl_crystal_description block
_exptl_crystal_F_000 1952
_exptl_crystal_size_max 0.28
_exptl_crystal_size_mid 0.22
_exptl_crystal_size_min 0.15
_refine_diff_density_max 0.794
_refine_diff_density_min -1.383
_refine_diff_density_rms 0.109
_refine_ls_abs_structure_details 'Flack H D (1983), Acta Cryst. A39, 876-881'
_refine_ls_abs_structure_Flack 0.07(3)
_refine_ls_extinction_method none
_refine_ls_goodness_of_fit_ref 1.184
_refine_ls_hydrogen_treatment constr
_refine_ls_matrix_type full
_refine_ls_number_parameters 159
_refine_ls_number_reflns 4861
_refine_ls_number_restraints 12
_refine_ls_restrained_S_all 1.184
_refine_ls_R_factor_all 0.0601
_refine_ls_R_factor_gt 0.0587
_refine_ls_shift/su_max 0.000
_refine_ls_shift/su_mean 0.000
_refine_ls_structure_factor_coef Fsqd
_refine_ls_weighting_details 'calc w=1/[\s^2^(Fo^2^)+(0.0121P)^2^+18.7444P] where P=(Fo^2^+2Fc^2^)/3'
_refine_ls_weighting_scheme calc
_refine_ls_wR_factor_gt 0.1400
_refine_ls_wR_factor_ref 0.1406
_reflns_number_gt 4714
_reflns_number_total 4861
_reflns_threshold_expression >2sigma(I)
_cod_data_source_file ic5b00614_si_002.cif
_cod_data_source_block lkc204_1
_cod_depositor_comments
;
The following automatic conversions were performed:

'_symmetry_cell_setting' value 'Tetragonal' changed to 'tetragonal'
according to
/usr/data/users/saulius/crontab/automatic-downloads/rss-feeds/ACS/lib/dictionaries/cif_core.dic
dictionary named 'cif_core.dic' version 2.4.2 from 2011-04-26.

Automatic conversion script
Id: cif_fix_values 3271 2015-04-21 07:52:19Z andrius 

 Adding full bibliography for 4343275--4343279.cif.
;
_cod_database_code 4343276

loop_
_symmetry_equiv_pos_as_xyz
'x, y, z'
'y, -x, -z'
'-x, -y, z'
'-y, x, -z'
'y, x, -z+1/2'
'-y, -x, -z+1/2'
'-x, y, z+1/2'
'x, -y, z+1/2'
'x+1/2, y+1/2, z+1/2'
'y+1/2, -x+1/2, -z+1/2'
'-x+1/2, -y+1/2, z+1/2'
'-y+1/2, x+1/2, -z+1/2'
'y+1/2, x+1/2, -z+1'
'-y+1/2, -x+1/2, -z+1'
'-x+1/2, y+1/2, z+1'
'x+1/2, -y+1/2, z+1'

loop_
_atom_site_label
_atom_site_type_symbol
_atom_site_fract_x
_atom_site_fract_y
_atom_site_fract_z
_atom_site_U_iso_or_equiv
_atom_site_adp_type
_atom_site_occupancy
_atom_site_symmetry_multiplicity
_atom_site_calc_flag
_atom_site_refinement_flags
_atom_site_disorder_assembly
_atom_site_disorder_group
Fe1 Fe 0.0000 0.5000 0.0000 0.01280(10) Uani 1 4 d S . .
N2 N 0.08168(10) 0.41832(10) 0.0000 0.0136(4) Uani 1 2 d S . .
C3 C 0.14473(14) 0.42357(13) 0.05626(15) 0.0146(3) Uani 1 1 d . . .
C4 C 0.20565(15) 0.36512(15) 0.05978(17) 0.0183(4) Uani 1 1 d . . .
H4 H 0.2493 0.3694 0.1013 0.022 Uiso 1 1 calc R . .
C5 C 0.20066(13) 0.29934(13) 0.0000 0.0202(5) Uani 1 2 d S . .
N6 N 0.13943(12) 0.49427(13) 0.10808(13) 0.0164(3) Uani 1 1 d . . .
N7 N 0.07411(12) 0.54475(12) 0.09157(14) 0.0157(3) Uani 1 1 d . . .
C8 C 0.08401(16) 0.60893(15) 0.14448(17) 0.0196(4) Uani 1 1 d . . .
H8 H 0.0479 0.6541 0.1474 0.024 Uiso 1 1 calc R . .
C9 C 0.15592(18) 0.60055(17) 0.19594(19) 0.0235(5) Uani 1 1 d . . .
H9 H 0.1764 0.6379 0.2390 0.028 Uiso 1 1 calc R . .
C10 C 0.19021(16) 0.52759(16) 0.17118(18) 0.0210(4) Uani 1 1 d . . .
H10 H 0.2394 0.5047 0.1934 0.025 Uiso 1 1 calc R . .
C11 C 0.26591(16) 0.23409(16) 0.0000 0.0348(9) Uani 1 2 d S . .
H11A H 0.2863 0.2263 -0.0611 0.052 Uiso 0.50 1 calc PR . .
H11B H 0.2428 0.1828 0.0221 0.052 Uiso 0.50 1 calc PR . .
H11C H 0.3109 0.2509 0.0390 0.052 Uiso 0.50 1 calc PR . .
Cl12 Cl 0.37218(4) 0.37218(4) 0.2500 0.0299(2) Uani 1 2 d S . .
O13 O 0.3788(2) 0.4338(3) 0.1844(3) 0.0900(17) Uani 1 1 d . . .
O14 O 0.3788(3) 0.2947(2) 0.2096(3) 0.0752(13) Uani 1 1 d . . .
C15A C 0.4002(4) 0.5485(7) 0.4181(9) 0.100(5) Uani 0.60 1 d PD A 1
H15A H 0.4124 0.5882 0.3708 0.150 Uiso 0.60 1 calc PR A 1
H15B H 0.4313 0.4984 0.4074 0.150 Uiso 0.60 1 calc PR A 1
H15C H 0.4154 0.5714 0.4764 0.150 Uiso 0.60 1 calc PR A 1
N16A N 0.3121(3) 0.5297(4) 0.4175(4) 0.0318(10) Uani 0.60 1 d PD A 1
O17A O 0.2698(6) 0.5611(8) 0.3600(7) 0.058(3) Uani 0.60 1 d PD A 1
O18A O 0.2901(4) 0.4811(3) 0.4726(3) 0.0495(13) Uani 0.60 1 d PD A 1
C15B C 0.3908(8) 0.5977(9) 0.3534(9) 0.062(3) Uiso 0.40 1 d PD B 2
H15D H 0.4420 0.5907 0.3863 0.093 Uiso 0.40 1 calc PR B 2
H15E H 0.3780 0.6559 0.3488 0.093 Uiso 0.40 1 calc PR B 2
H15F H 0.3965 0.5745 0.2932 0.093 Uiso 0.40 1 calc PR B 2
N16B N 0.3244(5) 0.5554(5) 0.4014(6) 0.0306(18) Uiso 0.40 1 d PD B 2
O17B O 0.3386(6) 0.5228(6) 0.4745(6) 0.066(3) Uiso 0.40 1 d PD B 2
O18B O 0.2568(7) 0.5609(8) 0.3701(9) 0.0305(19) Uiso 0.40 1 d PD B 2

loop_
_atom_site_aniso_label
_atom_site_aniso_U_11
_atom_site_aniso_U_22
_atom_site_aniso_U_33
_atom_site_aniso_U_23
_atom_site_aniso_U_13
_atom_site_aniso_U_12
Fe1 0.01287(13) 0.01287(13) 0.01266(19) 0.000 0.000 0.0038(2)
N2 0.0140(6) 0.0140(6) 0.0128(9) -0.0010(7) -0.0010(7) 0.0035(7)
C3 0.0153(8) 0.0149(8) 0.0135(8) -0.0022(7) -0.0021(7) 0.0028(7)
C4 0.0165(9) 0.0191(9) 0.0191(9) -0.0010(8) -0.0041(8) 0.0057(7)
C5 0.0192(8) 0.0192(8) 0.0223(13) -0.0020(10) -0.0020(10) 0.0080(10)
N6 0.0165(8) 0.0174(8) 0.0152(7) -0.0040(6) -0.0040(6) 0.0039(7)
N7 0.0170(7) 0.0146(7) 0.0153(7) -0.0006(6) -0.0018(6) 0.0044(6)
C8 0.0235(10) 0.0161(9) 0.0194(9) -0.0022(7) -0.0012(8) 0.0026(8)
C9 0.0281(12) 0.0200(10) 0.0226(11) -0.0051(9) -0.0045(9) -0.0001(9)
C10 0.0212(10) 0.0212(10) 0.0205(10) -0.0019(8) -0.0081(8) 0.0032(8)
C11 0.0311(13) 0.0311(13) 0.042(2) -0.0094(17) -0.0094(17) 0.0206(16)
Cl12 0.0240(2) 0.0240(2) 0.0418(5) 0.0121(3) -0.0121(3) -0.0007(3)
O13 0.058(2) 0.091(3) 0.121(4) 0.088(3) -0.019(2) -0.016(2)
O14 0.113(4) 0.052(2) 0.060(2) -0.0232(18) -0.006(2) 0.036(2)
C15A 0.020(3) 0.116(10) 0.165(13) -0.075(9) -0.009(5) -0.006(4)
N16A 0.025(2) 0.040(3) 0.030(2) -0.014(2) -0.0075(18) 0.005(2)
O17A 0.050(5) 0.080(5) 0.043(4) -0.008(4) -0.010(4) 0.013(4)
O18A 0.061(3) 0.051(3) 0.037(2) -0.001(2) 0.006(2) 0.015(2)

loop_
_atom_type_symbol
_atom_type_description
_atom_type_scat_dispersion_real
_atom_type_scat_dispersion_imag
_atom_type_scat_source
C C 0.0033 0.0016 'International Tables Vol C Tables 4.2.6.8 and 6.1.1.4'
H H 0.0000 0.0000 'International Tables Vol C Tables 4.2.6.8 and 6.1.1.4'
Cl Cl 0.1484 0.1585 'International Tables Vol C Tables 4.2.6.8 and 6.1.1.4'
Fe Fe 0.3463 0.8444 'International Tables Vol C Tables 4.2.6.8 and 6.1.1.4'
N N 0.0061 0.0033 'International Tables Vol C Tables 4.2.6.8 and 6.1.1.4'
O O 0.0106 0.0060 'International Tables Vol C Tables 4.2.6.8 and 6.1.1.4'

loop_
_geom_angle_atom_site_label_1
_geom_angle_atom_site_label_2
_geom_angle_atom_site_label_3
_geom_angle
_geom_angle_site_symmetry_1
_geom_angle_site_symmetry_3
N2 Fe1 N2 180.00 . 3_565
N2 Fe1 N7 80.05(6) . .
N7 Fe1 N7 160.11(11) 14_554 .
N7 Fe1 N7 91.27(12) . 13_454
N2 Fe1 N7 99.95(6) . 3_565
N7 Fe1 N7 92.15(12) . 3_565
C3 N2 C3 119.7(3) . 14_554
C3 N2 Fe1 120.13(13) . .
N2 C3 C4 122.5(2) . .
N2 C3 N6 110.74(19) . .
C4 C3 N6 126.7(2) . .
C3 C4 C5 117.8(2) . .
C3 C4 H4 121.1 . .
C5 C4 H4 121.1 . .
C4 C5 C4 119.7(3) . 14_554
C4 C5 C11 120.17(14) . .
C10 N6 N7 110.9(2) . .
C10 N6 C3 132.4(2) . .
N7 N6 C3 116.66(19) . .
C8 N7 N6 105.99(19) . .
C8 N7 Fe1 141.66(17) . .
N6 N7 Fe1 112.35(15) . .
N7 C8 C9 110.4(2) . .
N7 C8 H8 124.8 . .
C9 C8 H8 124.8 . .
C10 C9 C8 106.3(2) . .
C10 C9 H9 126.9 . .
C8 C9 H9 126.9 . .
N6 C10 C9 106.5(2) . .
N6 C10 H10 126.8 . .
C9 C10 H10 126.8 . .
C5 C11 H11A 109.5 . .
C5 C11 H11B 109.5 . .
H11A C11 H11B 109.5 . .
C5 C11 H11C 109.5 . .
H11A C11 H11C 109.5 . .
H11B C11 H11C 109.5 . .
O14 Cl12 O14 108.7(4) . 5
O14 Cl12 O13 108.1(3) . 5
O14 Cl12 O13 110.0(3) . .
O13 Cl12 O13 111.8(4) 5 .
N16A C15A H15A 109.5 . .
N16A C15A H15B 109.5 . .
H15A C15A H15B 109.5 . .
N16A C15A H15C 109.5 . .
H15A C15A H15C 109.5 . .
H15B C15A H15C 109.5 . .
O18A N16A O17A 126.3(7) . .
O18A N16A C15A 115.3(7) . .
O17A N16A C15A 118.3(9) . .
N16B C15B H15D 109.5 . .
N16B C15B H15E 109.5 . .
H15D C15B H15E 109.5 . .
N16B C15B H15F 109.5 . .
H15D C15B H15F 109.5 . .
H15E C15B H15F 109.5 . .
O18B N16B O17B 123.2(10) . .
O18B N16B C15B 117.0(9) . .
O17B N16B C15B 119.5(9) . .

loop_
_geom_bond_atom_site_label_1
_geom_bond_atom_site_label_2
_geom_bond_distance
Fe1 N2 1.894(2)
Fe1 N7 1.971(2)
N2 C3 1.335(2)
C3 C4 1.386(3)
C3 N6 1.397(3)
C4 C5 1.403(3)
C4 H4 0.9500
C5 C11 1.513(5)
N6 C10 1.371(3)
N6 N7 1.376(3)
N7 C8 1.326(3)
C8 C9 1.414(4)
C8 H8 0.9500
C9 C10 1.373(4)
C9 H9 0.9500
C10 H10 0.9500
C11 H11A 0.9800
C11 H11B 0.9800
C11 H11C 0.9800
Cl12 O14 1.411(4)
Cl12 O13 1.411(3)
C15A N16A 1.478(8)
C15A H15A 0.9800
C15A H15B 0.9800
C15A H15C 0.9800
N16A O18A 1.202(8)
N16A O17A 1.217(9)
C15B N16B 1.477(12)
C15B H15D 0.9800
C15B H15E 0.9800
C15B H15F 0.9800
N16B O18B 1.207(12)
N16B O17B 1.238(10)
